data_7151419
loop_
_publ_author_name
'Elena B\^acu'
'Dalila Samson-Belei'
'Guy Nowogrocki'
'Axel Couture'
'Pierre Grandclaudon'

_publ_section_title
;
 Benzoindolizine derivatives of N-acylphenothiazine. Synthesis and
 characterization
;
_journal_issue 13
_journal_name_full 'Org. Biomol. Chem.'
_journal_page_first 2377
_journal_page_last 2382
_journal_paper_doi 10.1039/b302662k
_journal_volume 1
_journal_year 2003
_chemical_formula_sum 'C28 H22 N2 O3 S'
_chemical_formula_weight 466.54
_chemical_melting_point 476.6(5)
_chemical_name_common
;
1-ethoxycarbonyl-2,3-dihydropyrolo(2,1-a)isoquinolin-3-yl-
(10H-phenothiazin-10-yl)-1-methanone
;
_chemical_name_systematic
; 
1-ethoxycarbonyl-2,3-dihydropyrolo[2,1-a]isoquinolin-3-yl-
(10H-phenothiazin-10-yl)-1-methanone 
;
_space_group_IT_number 15
_symmetry_cell_setting monoclinic
_symmetry_space_group_name_Hall '-C 2yc'
_symmetry_space_group_name_H-M 'C 1 2/c 1'
_atom_sites_solution_hydrogens geom
_atom_sites_solution_primary direct
_atom_sites_solution_secondary difmap
_audit_creation_method SHELXL-97
_cell_angle_alpha 90.00
_cell_angle_beta 125.498(3)
_cell_angle_gamma 90.00
_cell_formula_units_Z 8
_cell_length_a 20.180(4)
_cell_length_b 18.259(4)
_cell_length_c 14.878(3)
_cell_measurement_temperature 293(2)
_cell_volume 4463.1(16)
_computing_structure_refinement 'SHELXL-97 (Sheldrick, 1997)'
_computing_structure_solution 'SHELXS-97 (Sheldrick, 1990)'
_diffrn_ambient_temperature 293(2)
_diffrn_measured_fraction_theta_full 0.946
_diffrn_measured_fraction_theta_max 0.946
_diffrn_radiation_monochromator graphite
_diffrn_radiation_source 'fine-focus sealed tube'
_diffrn_radiation_type MoK\a
_diffrn_radiation_wavelength 0.71073
_diffrn_reflns_av_R_equivalents 0.0406
_diffrn_reflns_av_sigmaI/netI 0.0417
_diffrn_reflns_limit_h_max 23
_diffrn_reflns_limit_h_min -23
_diffrn_reflns_limit_k_max 21
_diffrn_reflns_limit_k_min -21
_diffrn_reflns_limit_l_max 17
_diffrn_reflns_limit_l_min -17
_diffrn_reflns_number 13018
_diffrn_reflns_theta_full 25.00
_diffrn_reflns_theta_max 25.00
_diffrn_reflns_theta_min 3.04
_exptl_absorpt_coefficient_mu 0.180
_exptl_crystal_colour yellow
_exptl_crystal_density_diffrn 1.389
_exptl_crystal_density_method 'not measured'
_exptl_crystal_description 'irregular prism'
_exptl_crystal_F_000 1952
_exptl_crystal_size_max .4
_exptl_crystal_size_mid .3
_exptl_crystal_size_min .15
_refine_diff_density_max 0.489
_refine_diff_density_min -0.284
_refine_diff_density_rms 0.061
_refine_ls_extinction_method none
_refine_ls_goodness_of_fit_ref 1.089
_refine_ls_hydrogen_treatment mixed
_refine_ls_matrix_type full
_refine_ls_number_parameters 390
_refine_ls_number_reflns 3713
_refine_ls_number_restraints 0
_refine_ls_restrained_S_all 1.089
_refine_ls_R_factor_all 0.0705
_refine_ls_R_factor_gt 0.0501
_refine_ls_shift/su_max 0.001
_refine_ls_shift/su_mean 0.000
_refine_ls_structure_factor_coef Fsqd
_refine_ls_weighting_details 'calc w=1/[\s^2^(Fo^2^)+(0.0796P)^2^+1.9291P] where P=(Fo^2^+2Fc^2^)/3'
_refine_ls_weighting_scheme calc
_refine_ls_wR_factor_gt 0.1291
_refine_ls_wR_factor_ref 0.1394
_reflns_number_gt 2757
_reflns_number_total 3713
_reflns_threshold_expression >2sigma(I)
_cod_data_source_file b302662k.txt
_cod_data_source_block grandprm=_2c
_cod_depositor_comments
;
The following automatic conversions were performed:
'_symmetry_cell_setting' value 'Monoclinic' changed to 'monoclinic'
according to '/home/adriana/struct/CIF-dictionaries/cif_core.dic'
dictionary named 'cif_core.dic' version 2.4.1 from 2010-06-29.

Automatic conversion script
Id: cif_fix_enum 1555 2011-01-17 13:19:09Z saulius 

The following automatic conversions were performed:

'_chemical_melting_point' value '203-204C' was changed to '476.6(5)'
- it was converted from degrees Celsius(C) to Kelvins(K), the average
value was taken and precision was estimated.

Automatic conversion script
Id: cif_fix_values 1569 2011-02-09 13:29:24Z adriana 
;
_cod_original_cell_volume 4463.0(15)
_cod_original_sg_symbol_H-M C2/c
_cod_database_code 7151419

loop_
_symmetry_equiv_pos_as_xyz
'x, y, z'
'-x, y, -z+1/2'
'x+1/2, y+1/2, z'
'-x+1/2, y+1/2, -z+1/2'
'-x, -y, -z'
'x, -y, z-1/2'
'-x+1/2, -y+1/2, -z'
'x+1/2, -y+1/2, z-1/2'

loop_
_atom_site_label
_atom_site_type_symbol
_atom_site_fract_x
_atom_site_fract_y
_atom_site_fract_z
_atom_site_U_iso_or_equiv
_atom_site_adp_type
_atom_site_occupancy
_atom_site_symmetry_multiplicity
_atom_site_calc_flag
_atom_site_refinement_flags
_atom_site_disorder_assembly
_atom_site_disorder_group
C1 C 0.32784(16) 0.05531(14) 0.7909(2) 0.0270(6) Uani 1 1 d . . .
C2 C 0.30337(18) 0.08436(14) 0.6797(2) 0.0275(6) Uani 1 1 d . . .
C3 C 0.30208(16) 0.01522(14) 0.6211(2) 0.0259(6) Uani 1 1 d . . .
N4 N 0.35742(13) -0.03309(11) 0.71334(17) 0.0267(5) Uani 1 1 d . . .
C5 C 0.38240(17) -0.09878(15) 0.6989(2) 0.0330(6) Uani 1 1 d . . .
C6 C 0.42066(18) -0.14730(15) 0.7815(2) 0.0362(7) Uani 1 1 d . . .
C7 C 0.43520(16) -0.13005(15) 0.8859(2) 0.0327(6) Uani 1 1 d . . .
C8 C 0.47664(18) -0.17955(17) 0.9751(2) 0.0400(7) Uani 1 1 d . . .
C9 C 0.49248(18) -0.16211(18) 1.0749(3) 0.0418(8) Uani 1 1 d . . .
C10 C 0.46981(18) -0.09499(18) 1.0906(2) 0.0411(8) Uani 1 1 d . . .
C11 C 0.42854(17) -0.04507(17) 1.0056(2) 0.0344(7) Uani 1 1 d . . .
C12 C 0.40938(16) -0.06235(14) 0.9016(2) 0.0283(6) Uani 1 1 d . . .
C13 C 0.36415(15) -0.01197(14) 0.8082(2) 0.0257(6) Uani 1 1 d . . .
O14 O 0.20384(11) -0.07498(10) 0.58878(15) 0.0343(5) Uani 1 1 d . . .
C15 C 0.21709(16) -0.02030(14) 0.5555(2) 0.0266(6) Uani 1 1 d . . .
N16 N 0.15594(13) 0.01583(11) 0.46116(17) 0.0259(5) Uani 1 1 d . . .
C17 C 0.07267(16) -0.00277(15) 0.4145(2) 0.0300(6) Uani 1 1 d . . .
C18 C 0.04444(18) -0.07378(17) 0.3847(2) 0.0352(7) Uani 1 1 d . . .
C19 C -0.0354(2) -0.0894(2) 0.3462(2) 0.0439(8) Uani 1 1 d . . .
C20 C -0.0863(2) -0.0343(2) 0.3356(2) 0.0444(8) Uani 1 1 d . . .
C21 C -0.05940(18) 0.03684(19) 0.3621(2) 0.0404(8) Uani 1 1 d . . .
C22 C 0.02094(17) 0.05307(16) 0.4028(2) 0.0349(7) Uani 1 1 d . . .
S23 S 0.05804(5) 0.14271(4) 0.44479(6) 0.0372(2) Uani 1 1 d . . .
C24 C 0.12682(16) 0.14426(14) 0.4079(2) 0.0293(6) Uani 1 1 d . . .
C25 C 0.13938(18) 0.20784(16) 0.3686(2) 0.0362(7) Uani 1 1 d . . .
C26 C 0.19303(18) 0.20823(16) 0.3402(2) 0.0363(7) Uani 1 1 d . . .
C27 C 0.23304(17) 0.14494(15) 0.3473(2) 0.0315(6) Uani 1 1 d . . .
C28 C 0.22063(17) 0.08074(16) 0.3857(2) 0.0291(6) Uani 1 1 d . . .
C29 C 0.16949(15) 0.08055(14) 0.41926(19) 0.0268(6) Uani 1 1 d . . .
C30 C 0.31174(17) 0.09812(14) 0.8566(2) 0.0332(6) Uani 1 1 d . . .
O31 O 0.31841(13) 0.08113(10) 0.94139(16) 0.0398(5) Uani 1 1 d . . .
O32 O 0.28136(14) 0.16481(10) 0.80882(17) 0.0453(6) Uani 1 1 d . . .
C33 C 0.2545(3) 0.21256(19) 0.8607(3) 0.0558(10) Uani 1 1 d . . .
H18 H 0.219(2) 0.192(2) 0.882(3) 0.067 Uiso 1 1 d . . .
H19 H 0.208(2) 0.2473(19) 0.797(3) 0.067 Uiso 1 1 d . . .
C34 C 0.3240(3) 0.2524(2) 0.9530(4) 0.0594(10) Uani 1 1 d . . .
H20 H 0.348(2) 0.278(2) 0.920(3) 0.071 Uiso 1 1 d . . .
H21 H 0.366(2) 0.212(2) 1.019(3) 0.071 Uiso 1 1 d . . .
H22 H 0.297(2) 0.291(2) 0.977(3) 0.071 Uiso 1 1 d . . .
H1 H 0.2540(18) 0.1059(15) 0.641(2) 0.029(7) Uiso 1 1 d . . .
H2 H 0.3437(15) 0.1213(14) 0.687(2) 0.023(6) Uiso 1 1 d . . .
H3 H 0.3193(15) 0.0198(13) 0.573(2) 0.023(6) Uiso 1 1 d . . .
H4 H 0.3713(17) -0.1076(15) 0.622(2) 0.040(8) Uiso 1 1 d . . .
H5 H 0.4430(17) -0.1958(15) 0.775(2) 0.039(8) Uiso 1 1 d . . .
H6 H 0.495(2) -0.2262(19) 0.961(3) 0.063(10) Uiso 1 1 d . . .
H7 H 0.522(2) -0.1975(18) 1.132(3) 0.056(10) Uiso 1 1 d . . .
H8 H 0.4801(18) -0.0786(16) 1.158(3) 0.046(9) Uiso 1 1 d . . .
H9 H 0.4164(16) 0.0032(16) 1.023(2) 0.028(7) Uiso 1 1 d . . .
H10 H 0.0789(15) -0.1118(14) 0.394(2) 0.021(7) Uiso 1 1 d . . .
H11 H -0.0535(16) -0.1377(15) 0.325(2) 0.026(7) Uiso 1 1 d . . .
H12 H -0.143(2) -0.0459(18) 0.308(3) 0.065(10) Uiso 1 1 d . . .
H13 H -0.0953(18) 0.0757(16) 0.356(2) 0.037(8) Uiso 1 1 d . . .
H14 H 0.1127(18) 0.2502(17) 0.363(2) 0.046(9) Uiso 1 1 d . . .
H15 H 0.2022(17) 0.2532(16) 0.314(2) 0.043(8) Uiso 1 1 d . . .
H16 H 0.2689(18) 0.1447(15) 0.324(2) 0.040(8) Uiso 1 1 d . . .
H17 H 0.2469(16) 0.0375(15) 0.393(2) 0.023(7) Uiso 1 1 d . . .

loop_
_atom_site_aniso_label
_atom_site_aniso_U_11
_atom_site_aniso_U_22
_atom_site_aniso_U_33
_atom_site_aniso_U_23
_atom_site_aniso_U_13
_atom_site_aniso_U_12
C1 0.0321(15) 0.0284(14) 0.0239(14) -0.0016(11) 0.0181(12) -0.0043(11)
C2 0.0320(16) 0.0270(14) 0.0247(14) 0.0015(11) 0.0172(13) 0.0004(13)
C3 0.0302(15) 0.0281(14) 0.0222(13) 0.0025(10) 0.0167(12) 0.0023(11)
N4 0.0299(12) 0.0303(12) 0.0232(11) 0.0022(9) 0.0174(10) 0.0027(9)
C5 0.0396(17) 0.0334(16) 0.0356(16) 0.0007(12) 0.0273(14) 0.0017(13)
C6 0.0404(17) 0.0323(16) 0.0408(17) 0.0058(13) 0.0263(15) 0.0072(13)
C7 0.0272(15) 0.0346(16) 0.0339(15) 0.0090(12) 0.0163(13) 0.0019(12)
C8 0.0352(17) 0.0404(18) 0.0418(18) 0.0108(14) 0.0209(15) 0.0014(13)
C9 0.0316(16) 0.0470(19) 0.0348(17) 0.0161(15) 0.0124(14) -0.0022(14)
C10 0.0373(17) 0.054(2) 0.0262(16) 0.0015(14) 0.0153(14) -0.0111(15)
C11 0.0284(15) 0.0442(18) 0.0268(15) 0.0027(13) 0.0137(13) -0.0063(13)
C12 0.0263(14) 0.0322(15) 0.0265(14) 0.0033(11) 0.0153(12) -0.0052(11)
C13 0.0250(14) 0.0293(14) 0.0228(13) -0.0001(11) 0.0139(12) -0.0054(11)
O14 0.0379(11) 0.0332(11) 0.0310(10) 0.0042(8) 0.0195(9) -0.0032(8)
C15 0.0343(15) 0.0280(14) 0.0241(13) -0.0022(11) 0.0208(12) 0.0005(11)
N16 0.0284(12) 0.0291(12) 0.0233(11) 0.0022(9) 0.0167(10) 0.0005(9)
C17 0.0318(15) 0.0430(17) 0.0181(13) 0.0016(11) 0.0161(12) -0.0036(12)
C18 0.0373(17) 0.0461(18) 0.0236(15) -0.0017(13) 0.0184(14) -0.0057(15)
C19 0.051(2) 0.058(2) 0.0239(15) -0.0027(14) 0.0219(15) -0.0188(17)
C20 0.0315(17) 0.077(3) 0.0244(15) 0.0085(15) 0.0157(14) -0.0063(16)
C21 0.0321(17) 0.065(2) 0.0287(16) 0.0116(15) 0.0201(14) 0.0018(16)
C22 0.0363(16) 0.0529(18) 0.0211(14) 0.0075(12) 0.0199(13) 0.0033(13)
S23 0.0442(5) 0.0419(4) 0.0382(4) 0.0082(3) 0.0312(4) 0.0098(3)
C24 0.0355(15) 0.0337(15) 0.0228(13) 0.0026(11) 0.0192(13) 0.0040(12)
C25 0.0457(18) 0.0329(16) 0.0370(16) 0.0075(13) 0.0279(15) 0.0104(14)
C26 0.0448(18) 0.0332(16) 0.0388(16) 0.0071(13) 0.0289(15) 0.0015(13)
C27 0.0321(15) 0.0378(16) 0.0295(15) 0.0040(12) 0.0207(13) -0.0011(12)
C28 0.0308(15) 0.0323(16) 0.0260(14) 0.0006(12) 0.0174(12) 0.0019(12)
C29 0.0283(14) 0.0348(15) 0.0174(13) 0.0007(10) 0.0132(11) -0.0019(11)
C30 0.0443(17) 0.0284(15) 0.0318(15) 0.0005(12) 0.0248(14) -0.0026(12)
O31 0.0636(14) 0.0354(11) 0.0355(11) -0.0005(9) 0.0374(11) -0.0037(10)
O32 0.0762(16) 0.0336(11) 0.0443(12) 0.0063(9) 0.0454(12) 0.0145(10)
C33 0.093(3) 0.0379(19) 0.052(2) -0.0035(16) 0.051(2) 0.0094(19)
C34 0.080(3) 0.047(2) 0.072(3) -0.0031(19) 0.056(2) -0.0016(19)

loop_
_atom_type_symbol
_atom_type_description
_atom_type_scat_dispersion_real
_atom_type_scat_dispersion_imag
_atom_type_scat_source
C C 0.0033 0.0016 'International Tables Vol C Tables 4.2.6.8 and 6.1.1.4'
H H 0.0000 0.0000 'International Tables Vol C Tables 4.2.6.8 and 6.1.1.4'
N N 0.0061 0.0033 'International Tables Vol C Tables 4.2.6.8 and 6.1.1.4'
O O 0.0106 0.0060 'International Tables Vol C Tables 4.2.6.8 and 6.1.1.4'
S S 0.1246 0.1234 'International Tables Vol C Tables 4.2.6.8 and 6.1.1.4'

loop_
_geom_angle_atom_site_label_1
_geom_angle_atom_site_label_2
_geom_angle_atom_site_label_3
_geom_angle
_geom_angle_site_symmetry_1
_geom_angle_site_symmetry_3
_geom_angle_publ_flag
C13 C1 C30 132.0(2) . . ?
C13 C1 C2 108.4(2) . . ?
C30 C1 C2 119.6(2) . . ?
C1 C2 C3 102.7(2) . . ?
N4 C3 C2 102.3(2) . . ?
N4 C3 C15 107.7(2) . . ?
C2 C3 C15 110.7(2) . . ?
C5 N4 C13 125.1(2) . . ?
C5 N4 C3 122.3(2) . . ?
C13 N4 C3 110.9(2) . . ?
C6 C5 N4 120.4(3) . . ?
C5 C6 C7 119.6(3) . . ?
C8 C7 C12 118.7(3) . . ?
C8 C7 C6 120.9(3) . . ?
C12 C7 C6 120.4(2) . . ?
C9 C8 C7 120.8(3) . . ?
C8 C9 C10 120.2(3) . . ?
C9 C10 C11 121.1(3) . . ?
C10 C11 C12 119.9(3) . . ?
C11 C12 C7 119.3(2) . . ?
C11 C12 C13 122.0(2) . . ?
C7 C12 C13 118.7(2) . . ?
C1 C13 N4 109.3(2) . . ?
C1 C13 C12 135.2(2) . . ?
N4 C13 C12 115.4(2) . . ?
O14 C15 N16 121.9(2) . . ?
O14 C15 C3 121.2(2) . . ?
N16 C15 C3 116.8(2) . . ?
C15 N16 C29 123.4(2) . . ?
C15 N16 C17 118.7(2) . . ?
C29 N16 C17 116.7(2) . . ?
C18 C17 C22 120.4(3) . . ?
C18 C17 N16 121.7(3) . . ?
C22 C17 N16 117.9(2) . . ?
C17 C18 C19 119.2(3) . . ?
C20 C19 C18 120.3(3) . . ?
C21 C20 C19 120.8(3) . . ?
C20 C21 C22 119.5(3) . . ?
C21 C22 C17 119.7(3) . . ?
C21 C22 S23 120.0(2) . . ?
C17 C22 S23 120.2(2) . . ?
C22 S23 C24 98.87(13) . . ?
C25 C24 C29 119.8(2) . . ?
C25 C24 S23 120.9(2) . . ?
C29 C24 S23 119.32(19) . . ?
C26 C25 C24 120.3(3) . . ?
C25 C26 C27 120.3(3) . . ?
C26 C27 C28 120.1(3) . . ?
C29 C28 C27 120.1(3) . . ?
C28 C29 C24 119.4(2) . . ?
C28 C29 N16 122.0(2) . . ?
C24 C29 N16 118.6(2) . . ?
O31 C30 O32 120.6(2) . . ?
O31 C30 C1 129.2(2) . . ?
O32 C30 C1 110.1(2) . . ?
C30 O32 C33 116.7(2) . . ?
O32 C33 C34 110.2(3) . . ?

loop_
_geom_bond_atom_site_label_1
_geom_bond_atom_site_label_2
_geom_bond_distance
_geom_bond_site_symmetry_2
_geom_bond_publ_flag
C1 C13 1.376(4) . ?
C1 C30 1.428(4) . ?
C1 C2 1.521(3) . ?
C2 C3 1.526(4) . ?
C3 N4 1.459(3) . ?
C3 C15 1.540(4) . ?
N4 C5 1.365(3) . ?
N4 C13 1.391(3) . ?
C5 C6 1.337(4) . ?
C6 C7 1.439(4) . ?
C7 C8 1.410(4) . ?
C7 C12 1.412(4) . ?
C8 C9 1.362(4) . ?
C9 C10 1.375(5) . ?
C10 C11 1.379(4) . ?
C11 C12 1.396(4) . ?
C12 C13 1.462(4) . ?
O14 C15 1.211(3) . ?
C15 N16 1.385(3) . ?
N16 C29 1.435(3) . ?
N16 C17 1.438(3) . ?
C17 C18 1.382(4) . ?
C17 C22 1.396(4) . ?
C18 C19 1.390(4) . ?
C19 C20 1.381(5) . ?
C20 C21 1.374(5) . ?
C21 C22 1.394(4) . ?
C22 S23 1.757(3) . ?
S23 C24 1.764(3) . ?
C24 C25 1.388(4) . ?
C24 C29 1.398(4) . ?
C25 C26 1.372(4) . ?
C26 C27 1.378(4) . ?
C27 C28 1.390(4) . ?
C28 C29 1.383(3) . ?
C30 O31 1.228(3) . ?
C30 O32 1.363(3) . ?
O32 C33 1.461(4) . ?
C33 C34 1.464(5) . ?

loop_
_cod_related_entry_id
_cod_related_entry_database
_cod_related_entry_code
1 ChemSpider 9213139
